data_4518533
loop_
_publ_author_name
'Yi, Ming-Jun'
'Zhang, Huan-Xin'
'Xiao, Teng-Fei'
'Zhang, Ji-Hua'
'Feng, Zhi-Tao'
'Wei, Li-Pu'
'Xu, Guo-Qiang'
'Xu, Peng-Fei'

_publ_section_title
;
 Photoinduced Metal-Free \a-C(sp3)--H Carbamoylation of Saturated
 Aza-Heterocycles via Rationally Designed Organic Photocatalyst
;
_journal_issue 6
_journal_name_full 'ACS Catalysis'
_journal_page_first 3466
_journal_page_last 3472
_journal_paper_doi 10.1021/acscatal.1c00242
_journal_volume 11
_journal_year 2021
_chemical_formula_moiety 'C15 H22 N2 O'
_chemical_formula_sum 'C15 H22 N2 O'
_chemical_formula_weight 246.34
_space_group_crystal_system monoclinic
_space_group_IT_number 14
_space_group_name_Hall '-P 2ybc'
_space_group_name_H-M_alt 'P 1 21/c 1'
_atom_sites_solution_hydrogens geom
_atom_sites_solution_primary direct
_audit_creation_date 2020-04-10
_audit_creation_method
;
Olex2 1.3
(compiled 2020.02.04 svn.rd84adfe8 for OlexSys, GUI svn.r6032)
;
_cell_angle_alpha 90
_cell_angle_beta 92.048(4)
_cell_angle_gamma 90
_cell_formula_units_Z 4
_cell_length_a 12.7710(6)
_cell_length_b 12.1463(5)
_cell_length_c 9.6862(4)
_cell_measurement_reflns_used 1667
_cell_measurement_temperature 293(2)
_cell_measurement_theta_max 68.9680
_cell_measurement_theta_min 5.8320
_cell_volume 1501.57(11)
_computing_cell_refinement 'CrysAlisPro 1.171.38.43f (Rigaku OD, 2015)'
_computing_data_collection 'CrysAlisPro 1.171.38.43f (Rigaku OD, 2015)'
_computing_data_reduction 'CrysAlisPro 1.171.38.43f (Rigaku OD, 2015)'
_computing_molecular_graphics 'Olex2 1.3 (Dolomanov et al., 2009)'
_computing_publication_material 'Olex2 1.3 (Dolomanov et al., 2009)'
_computing_structure_refinement 'SHELXL 2018/3 (Sheldrick, 2015)'
_computing_structure_solution 'SHELXS  (Sheldrick, 2008)'
_diffrn_ambient_temperature 293(2)
_diffrn_detector 'CCD plate'
_diffrn_detector_area_resol_mean 16.0733
_diffrn_detector_type Eos
_diffrn_measured_fraction_theta_full 0.997
_diffrn_measured_fraction_theta_max 0.997
_diffrn_measurement_details
;
List of Runs (angles in degrees, time in seconds):

  # Type    Start    End  Width  t~exp~   \w     \q     \k     \f   Frames
--------------------------------------------------------------------------
  1  \w      1.00  28.00   1.00    1.00    --    0.00  57.00 -30.00   27
  2  \w     37.00  63.00   1.00    1.00    --    0.00  57.00 -30.00   26
  3  \w     53.00 115.00   1.00    1.00    --   54.00  57.00 -60.00   62
  4  \w    146.00 178.00   1.00    3.00    --  108.00  38.00 -30.00   32
  5  \w    102.00 130.00   1.00    3.00    --  108.00 -63.00-180.00   28
  6  \w     73.00 116.00   1.00    3.00    --  108.00-111.00-180.00   43
  7  \w     50.00  88.00   1.00    1.00    --   54.00-125.00-150.00   38
  8  \w    -16.00  16.00   1.00    1.00    --    0.00 -57.00-180.00   32
  9  \w    -13.00  84.00   1.00    1.00    --   54.00 -77.00-120.00   97
 10  \w     91.00 122.00   1.00    3.00    --  108.00  38.00 -30.00   31
 11  \w     45.00 129.00   1.00    3.00    --  108.00 -63.00  60.00   84
 12  \w     68.00 113.00   1.00    3.00    --  108.00-111.00  90.00   45
 13  \w     54.00 125.00   1.00    3.00    --  108.00 -63.00 150.00   71
 14  \w     86.00 137.00   1.00    3.00    --  108.00  50.00 150.00   51
 15  \w     35.00 130.00   1.00    3.00    --  108.00 -25.00 150.00   95
 16  \w     35.00 123.00   1.00    1.00    --   54.00  57.00-180.00   88
 17  \w    -68.00 -42.00   1.00    1.00    --    0.00 -57.00-180.00   26
;
_diffrn_measurement_device 'four-circle diffractometer'
_diffrn_measurement_device_type 'SuperNova, Dual, Cu at zero, Eos'
_diffrn_measurement_method '\w scans'
_diffrn_orient_matrix_type 'CrysAlisPro convention (1999,Acta A55,543-557)'
_diffrn_orient_matrix_UB_11 0.0365175000
_diffrn_orient_matrix_UB_12 0.0042657000
_diffrn_orient_matrix_UB_13 -0.1496221000
_diffrn_orient_matrix_UB_21 -0.1140616000
_diffrn_orient_matrix_UB_22 0.0183200000
_diffrn_orient_matrix_UB_23 -0.0523880000
_diffrn_orient_matrix_UB_31 0.0153238000
_diffrn_orient_matrix_UB_32 0.1254784000
_diffrn_orient_matrix_UB_33 0.0128886000
_diffrn_radiation_monochromator mirror
_diffrn_radiation_probe x-ray
_diffrn_radiation_type 'Cu K\a'
_diffrn_radiation_wavelength 1.54184
_diffrn_reflns_av_R_equivalents 0.0199
_diffrn_reflns_av_unetI/netI 0.0291
_diffrn_reflns_Laue_measured_fraction_full 0.997
_diffrn_reflns_Laue_measured_fraction_max 0.997
_diffrn_reflns_limit_h_max 15
_diffrn_reflns_limit_h_min -15
_diffrn_reflns_limit_k_max 14
_diffrn_reflns_limit_k_min -10
_diffrn_reflns_limit_l_max 11
_diffrn_reflns_limit_l_min -10
_diffrn_reflns_number 5224
_diffrn_reflns_point_group_measured_fraction_full 0.997
_diffrn_reflns_point_group_measured_fraction_max 0.997
_diffrn_reflns_theta_full 66.550
_diffrn_reflns_theta_max 66.550
_diffrn_reflns_theta_min 5.845
_diffrn_source 'micro-focus sealed X-ray tube'
_diffrn_source_type 'SuperNova (Cu) X-ray Source'
_exptl_absorpt_coefficient_mu 0.536
_exptl_absorpt_correction_T_max 1.00000
_exptl_absorpt_correction_T_min 0.90055
_exptl_absorpt_correction_type multi-scan
_exptl_absorpt_process_details
;
CrysAlisPro 1.171.38.43f (Rigaku Oxford Diffraction, 2015)
Empirical absorption correction using spherical harmonics,
 implemented in SCALE3 ABSPACK scaling algorithm.
;
_exptl_crystal_colour 'clear light brown'
_exptl_crystal_colour_lustre clear
_exptl_crystal_colour_modifier light
_exptl_crystal_colour_primary brown
_exptl_crystal_density_diffrn 1.090
_exptl_crystal_description block
_exptl_crystal_F_000 536
_exptl_crystal_size_max 0.18
_exptl_crystal_size_mid 0.15
_exptl_crystal_size_min 0.12
_refine_diff_density_max 0.117
_refine_diff_density_min -0.109
_refine_diff_density_rms 0.025
_refine_ls_extinction_method none
_refine_ls_goodness_of_fit_ref 1.043
_refine_ls_hydrogen_treatment constr
_refine_ls_matrix_type full
_refine_ls_number_parameters 166
_refine_ls_number_reflns 2644
_refine_ls_number_restraints 0
_refine_ls_restrained_S_all 1.043
_refine_ls_R_factor_all 0.0646
_refine_ls_R_factor_gt 0.0475
_refine_ls_shift/su_max 0.000
_refine_ls_shift/su_mean 0.000
_refine_ls_structure_factor_coef Fsqd
_refine_ls_weighting_details 'w=1/[\s^2^(Fo^2^)+(0.0737P)^2^+0.0893P] where P=(Fo^2^+2Fc^2^)/3'
_refine_ls_weighting_scheme calc
_refine_ls_wR_factor_gt 0.1288
_refine_ls_wR_factor_ref 0.1428
_reflns_Friedel_coverage 0.000
_reflns_number_gt 1926
_reflns_number_total 2644
_reflns_threshold_expression 'I > 2\s(I)'
_cod_data_source_file cs1c00242_si_002.cif
_cod_data_source_block zhanghx_0408
_cod_depositor_comments 'Adding full bibliography for 4518533.cif.'
_cod_database_code 4518533
_shelx_shelxl_version_number 2018/3
_shelx_space_group_comment
;
The symmetry employed for this shelxl refinement is uniquely defined
by the following loop, which should always be used as a source of
symmetry information in preference to the above space-group names.
They are only intended as comments.
;
_reflns_odcompleteness_completeness 99.61
_reflns_odcompleteness_iscentric 1
_reflns_odcompleteness_theta 66.97
_olex2_refinement_description
;
1. Fixed Uiso
 At 1.2 times of:
  All C(H) groups, All C(H,H) groups, All N(H) groups
 At 1.5 times of:
  All C(H,H,H) groups
2.a Ternary CH refined with riding coordinates:
 C7(H7)
2.b Secondary CH2 refined with riding coordinates:
 C8(H8A,H8B), C9(H9A,H9B), C14(H14A,H14B)
2.c Aromatic/amide H refined with riding coordinates:
 N1(H1), C10(H10), C12(H12), C16(H16), C17(H17), C18(H18)
2.d Idealised Me refined as rotating group:
 C11(H11A,H11B,H11C), C13(H13A,H13B,H13C), C15(H15A,H15B,H15C)
;
_olex2_date_sample_data_collection 2020-04-08
_olex2_submission_special_instructions 'No special instructions were received'
_oxdiff_exptl_absorpt_empirical_details
;
Empirical correction (ABSPACK) includes:
- Absorption correction using spherical harmonics
- Frame scaling
;
_oxdiff_exptl_absorpt_empirical_full_max 1.285
_oxdiff_exptl_absorpt_empirical_full_min 0.791

loop_
_space_group_symop_operation_xyz
'x, y, z'
'-x, y+1/2, -z+1/2'
'-x, -y, -z'
'x, -y-1/2, z-1/2'

loop_
_atom_site_label
_atom_site_type_symbol
_atom_site_fract_x
_atom_site_fract_y
_atom_site_fract_z
_atom_site_U_iso_or_equiv
_atom_site_adp_type
_atom_site_occupancy
_atom_site_site_symmetry_order
_atom_site_calc_flag
_atom_site_refinement_flags_posn
_atom_site_refinement_flags_adp
_atom_site_refinement_flags_occupancy
_atom_site_disorder_assembly
_atom_site_disorder_group
N1 N 0.24148(10) 0.30281(11) 0.02593(11) 0.0567(4) Uani 1 1 d . . . . .
H1 H 0.229397 0.285247 -0.059166 0.068 Uiso 1 1 calc R U . . .
O2 O 0.19498(10) 0.26736(12) 0.24414(10) 0.0772(4) Uani 1 1 d . . . . .
N3 N 0.11549(13) 0.06176(13) 0.13569(16) 0.0766(5) Uani 1 1 d . . . . .
C4 C 0.18668(12) 0.24965(14) 0.11909(14) 0.0558(4) Uani 1 1 d . . . . .
C5 C 0.32051(15) 0.38844(15) 0.05357(17) 0.0681(5) Uani 1 1 d . . . . .
C6 C 0.19541(15) -0.01208(15) 0.11982(18) 0.0697(5) Uani 1 1 d . . . . .
C7 C 0.10724(13) 0.16572(15) 0.06241(16) 0.0641(4) Uani 1 1 d . . . . .
H7 H 0.116658 0.154141 -0.036501 0.077 Uiso 1 1 calc R U . . .
C8 C 0.03157(17) 0.04541(18) 0.2299(2) 0.0837(6) Uani 1 1 d . . . . .
H8A H 0.059195 0.035420 0.323624 0.100 Uiso 1 1 calc R U . . .
H8B H -0.009968 -0.018580 0.203536 0.100 Uiso 1 1 calc R U . . .
C9 C -0.00479(15) 0.2028(2) 0.0872(2) 0.0861(6) Uani 1 1 d . . . . .
H9A H -0.008305 0.282309 0.095870 0.103 Uiso 1 1 calc R U . . .
H9B H -0.051743 0.179865 0.011669 0.103 Uiso 1 1 calc R U . . .
C10 C 0.20178(19) -0.10864(17) 0.1988(2) 0.0884(6) Uani 1 1 d . . . . .
H10 H 0.151393 -0.122800 0.263507 0.106 Uiso 1 1 calc R U . . .
C11 C 0.36993(18) 0.4130(2) -0.0840(2) 0.0944(7) Uani 1 1 d . . . . .
H11A H 0.403815 0.347920 -0.116669 0.142 Uiso 1 1 calc R U . . .
H11B H 0.420632 0.470815 -0.071673 0.142 Uiso 1 1 calc R U . . .
H11C H 0.316494 0.435611 -0.150183 0.142 Uiso 1 1 calc R U . . .
C12 C 0.27328(17) 0.00549(19) 0.0251(2) 0.0868(6) Uani 1 1 d . . . . .
H12 H 0.271709 0.069124 -0.028363 0.104 Uiso 1 1 calc R U . . .
C13 C 0.40389(17) 0.3472(2) 0.1572(2) 0.1041(8) Uani 1 1 d . . . . .
H13A H 0.371841 0.328917 0.242413 0.156 Uiso 1 1 calc R U . . .
H13B H 0.455405 0.403688 0.173691 0.156 Uiso 1 1 calc R U . . .
H13C H 0.437018 0.282955 0.120997 0.156 Uiso 1 1 calc R U . . .
C14 C -0.03302(19) 0.1485(2) 0.2183(3) 0.1024(8) Uani 1 1 d . . . . .
H14A H -0.107111 0.130776 0.216405 0.123 Uiso 1 1 calc R U . . .
H14B H -0.017594 0.196677 0.296259 0.123 Uiso 1 1 calc R U . . .
C15 C 0.2676(3) 0.49068(19) 0.1076(3) 0.1138(9) Uani 1 1 d . . . . .
H15A H 0.215799 0.515953 0.040632 0.171 Uiso 1 1 calc R U . . .
H15B H 0.318961 0.547300 0.124057 0.171 Uiso 1 1 calc R U . . .
H15C H 0.234419 0.473533 0.192382 0.171 Uiso 1 1 calc R U . . .
C16 C 0.3520(2) -0.0694(2) 0.0094(3) 0.1137(9) Uani 1 1 d . . . . .
H16 H 0.402903 -0.056251 -0.054883 0.136 Uiso 1 1 calc R U . . .
C17 C 0.3567(3) -0.1637(3) 0.0874(4) 0.1276(11) Uani 1 1 d . . . . .
H17 H 0.410453 -0.214272 0.076277 0.153 Uiso 1 1 calc R U . . .
C18 C 0.2816(3) -0.1825(2) 0.1818(3) 0.1167(9) Uani 1 1 d . . . . .
H18 H 0.284616 -0.246206 0.235104 0.140 Uiso 1 1 calc R U . . .

loop_
_atom_site_aniso_label
_atom_site_aniso_U_11
_atom_site_aniso_U_22
_atom_site_aniso_U_33
_atom_site_aniso_U_23
_atom_site_aniso_U_13
_atom_site_aniso_U_12
N1 0.0729(8) 0.0628(8) 0.0343(6) -0.0001(5) 0.0020(5) -0.0091(6)
O2 0.0992(9) 0.0989(10) 0.0334(6) 0.0002(5) 0.0033(5) -0.0197(8)
N3 0.0915(11) 0.0658(9) 0.0743(9) 0.0088(7) 0.0256(8) -0.0077(8)
C4 0.0679(9) 0.0636(9) 0.0362(7) 0.0019(6) 0.0033(6) -0.0009(8)
C5 0.0838(11) 0.0689(11) 0.0513(8) 0.0056(8) -0.0043(8) -0.0179(9)
C6 0.0837(11) 0.0620(10) 0.0630(9) -0.0088(8) -0.0027(8) -0.0133(9)
C7 0.0757(10) 0.0699(10) 0.0470(8) -0.0005(7) 0.0049(7) -0.0089(9)
C8 0.0936(13) 0.0846(13) 0.0743(11) 0.0020(10) 0.0227(10) -0.0232(12)
C9 0.0735(12) 0.0972(15) 0.0872(13) 0.0031(11) -0.0034(10) -0.0068(11)
C10 0.1054(16) 0.0680(12) 0.0908(14) 0.0006(10) -0.0089(12) -0.0127(12)
C11 0.1028(15) 0.1118(17) 0.0685(11) 0.0205(11) 0.0031(10) -0.0412(14)
C12 0.0946(14) 0.0824(14) 0.0843(13) -0.0109(11) 0.0158(11) -0.0027(12)
C13 0.0871(14) 0.140(2) 0.0834(14) 0.0304(14) -0.0204(11) -0.0343(15)
C14 0.0971(15) 0.1061(18) 0.1065(17) 0.0002(14) 0.0392(13) -0.0027(14)
C15 0.166(2) 0.0703(14) 0.1050(17) -0.0147(13) 0.0058(17) -0.0138(16)
C16 0.1025(17) 0.113(2) 0.127(2) -0.0201(18) 0.0170(15) 0.0081(16)
C17 0.112(2) 0.106(2) 0.163(3) -0.016(2) -0.009(2) 0.0272(19)
C18 0.131(2) 0.0798(16) 0.137(2) 0.0052(15) -0.0220(19) 0.0075(17)

loop_
_atom_type_symbol
_atom_type_description
_atom_type_scat_dispersion_real
_atom_type_scat_dispersion_imag
_atom_type_scat_source
C C 0.0181 0.0091 'International Tables Vol C Tables 4.2.6.8 and 6.1.1.4'
H H 0.0000 0.0000 'International Tables Vol C Tables 4.2.6.8 and 6.1.1.4'
N N 0.0311 0.0180 'International Tables Vol C Tables 4.2.6.8 and 6.1.1.4'
O O 0.0492 0.0322 'International Tables Vol C Tables 4.2.6.8 and 6.1.1.4'

loop_
_geom_angle_atom_site_label_1
_geom_angle_atom_site_label_2
_geom_angle_atom_site_label_3
_geom_angle
_geom_angle_site_symmetry_1
_geom_angle_site_symmetry_3
_geom_angle_publ_flag
C4 N1 H1 116.7 . . ?
C4 N1 C5 126.59(12) . . ?
C5 N1 H1 116.7 . . ?
C6 N3 C7 123.76(14) . . ?
C6 N3 C8 123.53(16) . . ?
C8 N3 C7 112.70(16) . . ?
N1 C4 C7 116.08(12) . . ?
O2 C4 N1 123.66(15) . . ?
O2 C4 C7 120.22(14) . . ?
N1 C5 C11 106.43(14) . . ?
N1 C5 C13 110.33(16) . . ?
N1 C5 C15 109.35(18) . . ?
C13 C5 C11 109.83(17) . . ?
C15 C5 C11 110.22(18) . . ?
C15 C5 C13 110.6(2) . . ?
N3 C6 C10 121.00(18) . . ?
N3 C6 C12 121.68(18) . . ?
C12 C6 C10 117.3(2) . . ?
N3 C7 C4 111.70(14) . . ?
N3 C7 H7 110.1 . . ?
N3 C7 C9 103.43(14) . . ?
C4 C7 H7 110.1 . . ?
C4 C7 C9 111.14(15) . . ?
C9 C7 H7 110.1 . . ?
N3 C8 H8A 110.8 . . ?
N3 C8 H8B 110.8 . . ?
N3 C8 C14 104.82(16) . . ?
H8A C8 H8B 108.9 . . ?
C14 C8 H8A 110.8 . . ?
C14 C8 H8B 110.8 . . ?
C7 C9 H9A 110.7 . . ?
C7 C9 H9B 110.7 . . ?
H9A C9 H9B 108.8 . . ?
C14 C9 C7 105.08(18) . . ?
C14 C9 H9A 110.7 . . ?
C14 C9 H9B 110.7 . . ?
C6 C10 H10 119.6 . . ?
C18 C10 C6 120.7(2) . . ?
C18 C10 H10 119.6 . . ?
C5 C11 H11A 109.5 . . ?
C5 C11 H11B 109.5 . . ?
C5 C11 H11C 109.5 . . ?
H11A C11 H11B 109.5 . . ?
H11A C11 H11C 109.5 . . ?
H11B C11 H11C 109.5 . . ?
C6 C12 H12 119.5 . . ?
C16 C12 C6 121.0(2) . . ?
C16 C12 H12 119.5 . . ?
C5 C13 H13A 109.5 . . ?
C5 C13 H13B 109.5 . . ?
C5 C13 H13C 109.5 . . ?
H13A C13 H13B 109.5 . . ?
H13A C13 H13C 109.5 . . ?
H13B C13 H13C 109.5 . . ?
C8 C14 H14A 110.4 . . ?
C8 C14 H14B 110.4 . . ?
C9 C14 C8 106.55(18) . . ?
C9 C14 H14A 110.4 . . ?
C9 C14 H14B 110.4 . . ?
H14A C14 H14B 108.6 . . ?
C5 C15 H15A 109.5 . . ?
C5 C15 H15B 109.5 . . ?
C5 C15 H15C 109.5 . . ?
H15A C15 H15B 109.5 . . ?
H15A C15 H15C 109.5 . . ?
H15B C15 H15C 109.5 . . ?
C12 C16 H16 119.6 . . ?
C12 C16 C17 120.8(3) . . ?
C17 C16 H16 119.6 . . ?
C16 C17 H17 120.4 . . ?
C18 C17 C16 119.3(3) . . ?
C18 C17 H17 120.4 . . ?
C10 C18 H18 119.6 . . ?
C17 C18 C10 120.8(3) . . ?
C17 C18 H18 119.6 . . ?

loop_
_geom_bond_atom_site_label_1
_geom_bond_atom_site_label_2
_geom_bond_distance
_geom_bond_site_symmetry_2
_geom_bond_publ_flag
N1 H1 0.8600 . ?
N1 C4 1.3290(19) . ?
N1 C5 1.467(2) . ?
O2 C4 1.2311(17) . ?
N3 C6 1.372(2) . ?
N3 C7 1.450(2) . ?
N3 C8 1.446(2) . ?
C4 C7 1.526(2) . ?
C5 C11 1.524(2) . ?
C5 C13 1.522(3) . ?
C5 C15 1.516(3) . ?
C6 C10 1.401(3) . ?
C6 C12 1.394(3) . ?
C7 H7 0.9800 . ?
C7 C9 1.527(3) . ?
C8 H8A 0.9700 . ?
C8 H8B 0.9700 . ?
C8 C14 1.502(3) . ?
C9 H9A 0.9700 . ?
C9 H9B 0.9700 . ?
C9 C14 1.487(3) . ?
C10 H10 0.9300 . ?
C10 C18 1.372(4) . ?
C11 H11A 0.9600 . ?
C11 H11B 0.9600 . ?
C11 H11C 0.9600 . ?
C12 H12 0.9300 . ?
C12 C16 1.368(3) . ?
C13 H13A 0.9600 . ?
C13 H13B 0.9600 . ?
C13 H13C 0.9600 . ?
C14 H14A 0.9700 . ?
C14 H14B 0.9700 . ?
C15 H15A 0.9600 . ?
C15 H15B 0.9600 . ?
C15 H15C 0.9600 . ?
C16 H16 0.9300 . ?
C16 C17 1.372(4) . ?
C17 H17 0.9300 . ?
C17 C18 1.368(4) . ?
C18 H18 0.9300 . ?

loop_
_geom_torsion_atom_site_label_1
_geom_torsion_atom_site_label_2
_geom_torsion_atom_site_label_3
_geom_torsion_atom_site_label_4
_geom_torsion
_geom_torsion_site_symmetry_1
_geom_torsion_site_symmetry_2
_geom_torsion_site_symmetry_3
_geom_torsion_site_symmetry_4
_geom_torsion_publ_flag
N1 C4 C7 N3 132.32(15) . . . . ?
N1 C4 C7 C9 -112.72(17) . . . . ?
O2 C4 C7 N3 -49.9(2) . . . . ?
O2 C4 C7 C9 65.1(2) . . . . ?
N3 C6 C10 C18 179.6(2) . . . . ?
N3 C6 C12 C16 -179.4(2) . . . . ?
N3 C7 C9 C14 25.3(2) . . . . ?
N3 C8 C14 C9 18.2(3) . . . . ?
C4 N1 C5 C11 173.15(17) . . . . ?
C4 N1 C5 C13 54.1(2) . . . . ?
C4 N1 C5 C15 -67.8(2) . . . . ?
C4 C7 C9 C14 -94.70(19) . . . . ?
C5 N1 C4 O2 0.9(3) . . . . ?
C5 N1 C4 C7 178.67(16) . . . . ?
C6 N3 C7 C4 -73.8(2) . . . . ?
C6 N3 C7 C9 166.64(17) . . . . ?
C6 N3 C8 C14 176.92(19) . . . . ?
C6 C10 C18 C17 0.0(4) . . . . ?
C6 C12 C16 C17 -0.4(4) . . . . ?
C7 N3 C6 C10 176.74(17) . . . . ?
C7 N3 C6 C12 -3.3(3) . . . . ?
C7 N3 C8 C14 -1.7(2) . . . . ?
C7 C9 C14 C8 -27.1(2) . . . . ?
C8 N3 C6 C10 -1.8(3) . . . . ?
C8 N3 C6 C12 178.23(19) . . . . ?
C8 N3 C7 C4 104.89(18) . . . . ?
C8 N3 C7 C9 -14.7(2) . . . . ?
C10 C6 C12 C16 0.6(3) . . . . ?
C12 C6 C10 C18 -0.4(3) . . . . ?
C12 C16 C17 C18 0.0(5) . . . . ?
C16 C17 C18 C10 0.2(5) . . . . ?
